data_1531384
loop_
_publ_author_name
'Hejny, C.'
'Armbruster, T.'

_publ_section_title
;
 Polysomatism in hoegbomite: the crystal structures of 10T, 12H, 14Tand
 24R polysomes
;
_journal_name_full 'American Mineralogist'
_journal_page_first 277
_journal_page_last 292
_journal_volume 87
_journal_year 2002
_chemical_formula_sum 'Al28 Fe6 H2 Mg5 O56 Ti'
_chemical_name_systematic 'Al28 (Fe5 Mg5) (Fe Ti) O54 (O H)2'
_space_group_IT_number 164
_symmetry_space_group_name_Hall '-P 3 2"'
_symmetry_space_group_name_H-M 'P -3 m 1'
_cell_angle_alpha 90
_cell_angle_beta 90
_cell_angle_gamma 120
_cell_formula_units_Z 1
_cell_length_a 5.7
_cell_length_b 5.7
_cell_length_c 32.2
_cell_volume 906.017
_citation_journal_id_ASTM AMMIAY
_cod_data_source_file Hejny_AMMIAY_2002_142.cif
_cod_data_source_block H2Al28Fe6Mg5O56Ti1
_cod_original_cell_volume 906.0167
_cod_original_formula_sum 'H2 Al28 Fe6 Mg5 O56 Ti1'
_cod_database_code 1531384

loop_
_symmetry_equiv_pos_as_xyz
x,y,z
-y,x-y,z
-x+y,-x,z
y,x,-z
-x,-x+y,-z
x-y,-y,-z
-x,-y,-z
y,-x+y,-z
x-y,x,-z
-y,-x,z
x,x-y,z
-x+y,y,z

loop_
_atom_site_label
_atom_site_type_symbol
_atom_site_fract_x
_atom_site_fract_y
_atom_site_fract_z
_atom_site_occupancy
_atom_site_U_iso_or_equiv
Al3 Al+3 0.3333 0.6667 0.1429 1 0.0
O9 O-2 0.66666 0.83333 0.3214 1 0.0
O5 O-2 0.66666 0.83333 0.1786 1 0.0
O3 O-2 0.5 0 0.1071 1 0.0
Mg3 Mg+2 0 0 0.1607 0.5 0.0
Fe2 Fe+2 0.66666 0.83333 0.125 0.1667 0.0
Al5 Al+3 0.3333 0.6667 0.3036 1 0.0
O12 O-2 0 0 0.3929 1 0.0
Al2 Al+3 0.66666 0.83333 0.0714 1 0.0
H1 H+1 0.6667 0.3333 0.29 1 0.0
O4 O-2 0 0 0.1071 1 0.0
Fe6 Fe+2 0 0 0.4464 0.5 0.0
Mg4 Mg+2 0.3333 0.6667 0.4107 0.5 0.0
O2 O-2 0.3333 0.6667 0.0357 1 0.0
O7 O-2 0.83333 0.66666 0.25 1 0.0
Al1 Al+3 0 0 0 1 0.0
Fe5 Fe+2 0.3333 0.6667 0.4107 0.5 0.0
O1 O-2 0.33333 0.16666 0.0357 1 0.0
Al8 Al+3 0 0.5 0.5 1 0.0
Mg2 Mg+2 0.66666 0.83333 0.125 0.1667 0.0
O6 O-2 0.6667 0.3333 0.1786 1 0.0
Mg5 Mg+2 0 0 0.4464 0.5 0.0
O11 O-2 0.5 0 0.3929 1 0.0
O14 O-2 0.33333 0.66666 0.4643 1 0.0
Al7 Al+3 0.6667 0.3333 0.4286 1 0.0
Al6 Al+3 0.83333 0.66666 0.3571 1 0.0
Fe1 Fe+2 0.6667 0.3333 0.0179 0.5 0.0
Fe3 Fe+2 0 0 0.1607 0.5 0.0
Ti1 Ti+4 0 0 0.2857 0.5 0.0
Al4 Al+3 0.5 0 0.2143 1 0.0
O13 O-2 0.33333 0.16666 0.4643 1 0.0
Mg1 Mg+2 0.6667 0.3333 0.0179 0.5 0.0
O10 O-2 0.6667 0.3333 0.3214 1 0.0
O8 O-2 0.3333 0.6667 0.25 1 0.0
Fe4 Fe+2 0 0 0.2857 0.5 0.0
